data_4103124
loop_
_publ_author_name
'Meghan A. Dureen'
'Douglas W. Stephan'

_publ_section_title
;
 Reactions of Boron Amidinates with CO2 and CO and Other Small Molecules
;
_journal_name_full 'Journal of the American Chemical Society'
_journal_page_first 13559
_journal_page_last 13568
_journal_paper_doi 10.1021/ja1064153
_journal_volume 132
_journal_year 2010
_chemical_formula_sum 'C21 H19 B F10 N2'
_chemical_formula_weight 500.19
_chemical_name_systematic
; 
 ? 
;
_space_group_IT_number 14
_symmetry_cell_setting monoclinic
_symmetry_space_group_name_Hall '-P 2ybc'
_symmetry_space_group_name_H-M 'P 1 21/c 1'
_atom_sites_solution_hydrogens geom
_atom_sites_solution_primary direct
_atom_sites_solution_secondary difmap
_audit_creation_method SHELXL-97
_cell_angle_alpha 90.00
_cell_angle_beta 101.241(3)
_cell_angle_gamma 90.00
_cell_formula_units_Z 4
_cell_length_a 11.4966(6)
_cell_length_b 11.8061(6)
_cell_length_c 16.2558(9)
_cell_measurement_reflns_used 4122
_cell_measurement_temperature 150(2)
_cell_measurement_theta_max 26.62
_cell_measurement_theta_min 2.50
_cell_volume 2164.1(2)
_computing_cell_refinement 'Bruker SAINT'
_computing_data_collection 'Bruker APEX2'
_computing_data_reduction 'Bruker SAINT'
_computing_molecular_graphics 'Bruker SHELXTL'
_computing_publication_material 'Bruker SHELXTL'
_computing_structure_refinement 'SHELXL-97 (Sheldrick, 2008)'
_computing_structure_solution 'SHELXS-97 (Sheldrick, 2008)'
_diffrn_ambient_temperature 150(2)
_diffrn_measured_fraction_theta_full 0.997
_diffrn_measured_fraction_theta_max 0.997
_diffrn_measurement_device_type 'Bruker APEX-II CCD'
_diffrn_measurement_method '\f and \w scans'
_diffrn_radiation_monochromator graphite
_diffrn_radiation_source 'fine-focus sealed tube'
_diffrn_radiation_type MoK\a
_diffrn_radiation_wavelength 0.71073
_diffrn_reflns_av_R_equivalents 0.0365
_diffrn_reflns_av_sigmaI/netI 0.0359
_diffrn_reflns_limit_h_max 14
_diffrn_reflns_limit_h_min -14
_diffrn_reflns_limit_k_max 15
_diffrn_reflns_limit_k_min -14
_diffrn_reflns_limit_l_max 21
_diffrn_reflns_limit_l_min -19
_diffrn_reflns_number 19070
_diffrn_reflns_theta_full 27.57
_diffrn_reflns_theta_max 27.57
_diffrn_reflns_theta_min 1.81
_exptl_absorpt_coefficient_mu 0.150
_exptl_absorpt_correction_T_max 0.9851
_exptl_absorpt_correction_T_min 0.9151
_exptl_absorpt_correction_type multi-scan
_exptl_absorpt_process_details SADABS
_exptl_crystal_colour colourless
_exptl_crystal_density_diffrn 1.535
_exptl_crystal_density_method 'not measured'
_exptl_crystal_description plate
_exptl_crystal_F_000 1016
_exptl_crystal_size_max 0.60
_exptl_crystal_size_mid 0.40
_exptl_crystal_size_min 0.10
_refine_diff_density_max 0.339
_refine_diff_density_min -0.221
_refine_diff_density_rms 0.043
_refine_ls_extinction_method none
_refine_ls_goodness_of_fit_ref 1.016
_refine_ls_hydrogen_treatment constr
_refine_ls_matrix_type full
_refine_ls_number_parameters 307
_refine_ls_number_reflns 4988
_refine_ls_number_restraints 0
_refine_ls_restrained_S_all 1.016
_refine_ls_R_factor_all 0.0639
_refine_ls_R_factor_gt 0.0388
_refine_ls_shift/su_max 0.001
_refine_ls_shift/su_mean 0.000
_refine_ls_structure_factor_coef Fsqd
_refine_ls_weighting_details 'calc w=1/[\s^2^(Fo^2^)+(0.0384P)^2^+0.6763P] where P=(Fo^2^+2Fc^2^)/3'
_refine_ls_weighting_scheme calc
_refine_ls_wR_factor_gt 0.0841
_refine_ls_wR_factor_ref 0.0944
_reflns_number_gt 3594
_reflns_number_total 4988
_reflns_threshold_expression >2sigma(I)
_cod_data_source_file ja1064153_si_001_02.cif
_cod_data_source_block HC(tBuN)2B(C6F5)2
_cod_database_code 4103124

loop_
_symmetry_equiv_pos_as_xyz
'x, y, z'
'-x, y+1/2, -z+1/2'
'-x, -y, -z'
'x, -y-1/2, z-1/2'

loop_
_atom_site_label
_atom_site_type_symbol
_atom_site_fract_x
_atom_site_fract_y
_atom_site_fract_z
_atom_site_U_iso_or_equiv
_atom_site_adp_type
_atom_site_occupancy
_atom_site_symmetry_multiplicity
_atom_site_calc_flag
_atom_site_refinement_flags
F5 F 0.84257(9) 0.55857(8) 0.04259(6) 0.0377(3) Uani 1 1 d .
F6 F 0.71492(8) 0.89061(8) -0.04425(6) 0.0322(2) Uani 1 1 d .
F1 F 0.62784(8) 0.65628(8) 0.25371(6) 0.0336(2) Uani 1 1 d .
F8 F 1.11993(8) 0.88239(9) -0.04680(6) 0.0364(3) Uani 1 1 d .
F10 F 0.98219(8) 0.70759(9) 0.17342(6) 0.0354(3) Uani 1 1 d .
F7 F 0.89397(9) 0.94383(9) -0.11682(6) 0.0358(2) Uani 1 1 d .
F2 F 0.63871(10) 0.44312(9) 0.30366(7) 0.0439(3) Uani 1 1 d .
F9 F 1.16123(8) 0.76269(10) 0.09815(7) 0.0430(3) Uani 1 1 d .
F4 F 0.85305(10) 0.34708(9) 0.09514(7) 0.0457(3) Uani 1 1 d .
F3 F 0.74921(11) 0.28404(9) 0.22469(7) 0.0495(3) Uani 1 1 d .
N1 N 0.60368(10) 0.79063(11) 0.07424(8) 0.0215(3) Uani 1 1 d .
N2 N 0.71279(11) 0.84717(11) 0.18326(8) 0.0214(3) Uani 1 1 d .
B1 B 0.73423(14) 0.75326(15) 0.11630(11) 0.0195(3) Uani 1 1 d .
C18 C 0.91536(14) 0.88383(13) -0.04484(10) 0.0244(3) Uani 1 1 d .
C10 C 0.74016(13) 0.62218(13) 0.14790(10) 0.0218(3) Uani 1 1 d .
C16 C 0.83854(13) 0.79192(13) 0.06759(9) 0.0197(3) Uani 1 1 d .
C21 C 0.95585(13) 0.76489(14) 0.10002(10) 0.0237(3) Uani 1 1 d .
C20 C 1.05001(13) 0.79265(14) 0.06307(11) 0.0271(4) Uani 1 1 d .
C17 C 0.82315(13) 0.85430(13) -0.00581(10) 0.0221(3) Uani 1 1 d .
C1 C 0.60679(13) 0.86237(13) 0.13699(10) 0.0232(3) Uani 1 1 d .
H1A H 0.5465 0.9130 0.1464 0.028 Uiso 1 1 calc R
C15 C 0.79377(14) 0.53638(14) 0.10999(10) 0.0260(4) Uani 1 1 d .
C11 C 0.68812(13) 0.58428(14) 0.21317(10) 0.0246(3) Uani 1 1 d .
C13 C 0.74762(15) 0.39277(14) 0.20111(11) 0.0319(4) Uani 1 1 d .
C14 C 0.79917(15) 0.42474(14) 0.13518(11) 0.0305(4) Uani 1 1 d .
C19 C 1.02920(14) 0.85273(14) -0.01067(10) 0.0255(4) Uani 1 1 d .
C7 C 0.83609(17) 0.83616(17) 0.32225(11) 0.0373(4) Uani 1 1 d .
H7A H 0.7761 0.7890 0.3410 0.056 Uiso 1 1 calc R
H7B H 0.8789 0.8803 0.3697 0.056 Uiso 1 1 calc R
H7C H 0.8921 0.7876 0.3003 0.056 Uiso 1 1 calc R
C2 C 0.49870(13) 0.74636(14) 0.01664(10) 0.0255(3) Uani 1 1 d .
C12 C 0.69158(14) 0.47306(15) 0.24013(10) 0.0292(4) Uani 1 1 d .
C6 C 0.77586(15) 0.91627(14) 0.25355(10) 0.0266(4) Uani 1 1 d .
C8 C 0.86742(19) 0.99073(18) 0.22381(13) 0.0490(5) Uani 1 1 d .
H8A H 0.8274 1.0423 0.1801 0.073 Uiso 1 1 calc R
H8B H 0.9233 0.9430 0.2010 0.073 Uiso 1 1 calc R
H8C H 0.9106 1.0348 0.2711 0.073 Uiso 1 1 calc R
C3 C 0.42515(15) 0.67383(17) 0.06530(12) 0.0384(4) Uani 1 1 d .
H3A H 0.3976 0.7206 0.1075 0.058 Uiso 1 1 calc R
H3B H 0.4740 0.6117 0.0931 0.058 Uiso 1 1 calc R
H3C H 0.3566 0.6427 0.0265 0.058 Uiso 1 1 calc R
C5 C 0.42489(16) 0.84560(17) -0.02446(13) 0.0410(5) Uani 1 1 d .
H5A H 0.3972 0.8905 0.0187 0.061 Uiso 1 1 calc R
H5B H 0.3564 0.8169 -0.0647 0.061 Uiso 1 1 calc R
H5C H 0.4735 0.8932 -0.0538 0.061 Uiso 1 1 calc R
C9 C 0.68629(18) 0.99014(17) 0.28678(12) 0.0411(5) Uani 1 1 d .
H9A H 0.6286 0.9417 0.3070 0.062 Uiso 1 1 calc R
H9B H 0.6450 1.0390 0.2417 0.062 Uiso 1 1 calc R
H9C H 0.7278 1.0371 0.3330 0.062 Uiso 1 1 calc R
C4 C 0.54218(15) 0.67502(17) -0.04909(11) 0.0370(4) Uani 1 1 d .
H4A H 0.5893 0.7223 -0.0798 0.055 Uiso 1 1 calc R
H4B H 0.4740 0.6440 -0.0883 0.055 Uiso 1 1 calc R
H4C H 0.5913 0.6128 -0.0215 0.055 Uiso 1 1 calc R

loop_
_atom_site_aniso_label
_atom_site_aniso_U_11
_atom_site_aniso_U_22
_atom_site_aniso_U_33
_atom_site_aniso_U_23
_atom_site_aniso_U_13
_atom_site_aniso_U_12
F5 0.0502(6) 0.0296(6) 0.0395(6) -0.0049(5) 0.0238(5) 0.0021(5)
F6 0.0254(5) 0.0381(6) 0.0306(5) 0.0131(5) -0.0005(4) 0.0030(4)
F1 0.0383(5) 0.0314(5) 0.0360(5) 0.0011(5) 0.0193(4) -0.0020(4)
F8 0.0341(5) 0.0369(6) 0.0447(6) -0.0015(5) 0.0237(5) -0.0066(4)
F10 0.0249(5) 0.0477(6) 0.0317(5) 0.0168(5) 0.0014(4) 0.0054(4)
F7 0.0435(6) 0.0377(6) 0.0266(5) 0.0104(5) 0.0081(4) -0.0057(5)
F2 0.0520(7) 0.0405(6) 0.0407(6) 0.0136(5) 0.0129(5) -0.0137(5)
F9 0.0188(5) 0.0597(7) 0.0504(7) 0.0109(6) 0.0062(4) 0.0073(5)
F4 0.0525(7) 0.0253(6) 0.0580(7) -0.0096(5) 0.0073(5) 0.0102(5)
F3 0.0676(8) 0.0217(6) 0.0526(7) 0.0105(5) -0.0049(6) -0.0041(5)
N1 0.0187(6) 0.0223(7) 0.0236(7) -0.0018(6) 0.0046(5) 0.0012(5)
N2 0.0258(7) 0.0196(7) 0.0196(6) -0.0018(5) 0.0064(5) -0.0002(5)
B1 0.0191(8) 0.0214(9) 0.0176(8) -0.0015(7) 0.0027(6) 0.0003(7)
C18 0.0346(9) 0.0199(8) 0.0183(8) 0.0001(6) 0.0047(6) -0.0030(7)
C10 0.0206(7) 0.0211(8) 0.0224(8) 0.0000(7) 0.0011(6) -0.0013(6)
C16 0.0205(7) 0.0189(8) 0.0197(7) -0.0024(6) 0.0044(6) 0.0003(6)
C21 0.0241(8) 0.0249(9) 0.0215(8) 0.0039(7) 0.0032(6) 0.0022(6)
C20 0.0186(7) 0.0298(9) 0.0328(9) -0.0026(8) 0.0048(6) 0.0025(7)
C17 0.0215(7) 0.0209(8) 0.0227(8) -0.0006(7) 0.0009(6) 0.0000(6)
C1 0.0248(8) 0.0212(8) 0.0255(8) 0.0014(7) 0.0090(6) 0.0031(6)
C15 0.0249(8) 0.0254(9) 0.0268(8) -0.0005(7) 0.0030(6) -0.0005(6)
C11 0.0227(8) 0.0240(8) 0.0264(8) -0.0011(7) 0.0032(6) -0.0027(6)
C13 0.0340(9) 0.0198(8) 0.0354(10) 0.0066(8) -0.0091(7) -0.0041(7)
C14 0.0292(9) 0.0217(9) 0.0368(10) -0.0064(8) -0.0029(7) 0.0035(7)
C19 0.0264(8) 0.0238(8) 0.0292(9) -0.0060(7) 0.0129(7) -0.0049(6)
C7 0.0427(10) 0.0407(11) 0.0250(9) -0.0010(8) -0.0022(8) -0.0006(9)
C2 0.0191(7) 0.0285(9) 0.0276(9) -0.0020(7) 0.0011(6) -0.0014(6)
C12 0.0300(9) 0.0307(9) 0.0247(8) 0.0061(7) -0.0002(7) -0.0091(7)
C6 0.0356(9) 0.0241(8) 0.0203(8) -0.0045(7) 0.0060(7) -0.0052(7)
C8 0.0644(14) 0.0442(12) 0.0421(11) -0.0142(10) 0.0197(10) -0.0302(11)
C3 0.0263(9) 0.0463(12) 0.0425(11) -0.0004(9) 0.0063(8) -0.0106(8)
C5 0.0325(9) 0.0373(11) 0.0462(11) 0.0012(9) -0.0095(8) 0.0042(8)
C9 0.0549(12) 0.0372(11) 0.0310(10) -0.0102(9) 0.0079(9) 0.0057(9)
C4 0.0269(9) 0.0455(11) 0.0368(10) -0.0161(9) 0.0020(7) -0.0042(8)

loop_
_atom_type_symbol
_atom_type_description
_atom_type_scat_dispersion_real
_atom_type_scat_dispersion_imag
_atom_type_scat_source
C C 0.0033 0.0016 'International Tables Vol C Tables 4.2.6.8 and 6.1.1.4'
H H 0.0000 0.0000 'International Tables Vol C Tables 4.2.6.8 and 6.1.1.4'
B B 0.0013 0.0007 'International Tables Vol C Tables 4.2.6.8 and 6.1.1.4'
N N 0.0061 0.0033 'International Tables Vol C Tables 4.2.6.8 and 6.1.1.4'
F F 0.0171 0.0103 'International Tables Vol C Tables 4.2.6.8 and 6.1.1.4'

loop_
_geom_angle_atom_site_label_1
_geom_angle_atom_site_label_2
_geom_angle_atom_site_label_3
_geom_angle
C1 N1 C2 127.90(12)
C1 N1 B1 87.97(11)
C2 N1 B1 139.94(13)
C1 N2 C6 129.00(13)
C1 N2 B1 87.37(11)
C6 N2 B1 142.18(12)
N1 B1 N2 80.95(10)
N1 B1 C16 115.96(12)
N2 B1 C16 111.19(12)
N1 B1 C10 112.24(12)
N2 B1 C10 116.42(12)
C16 B1 C10 115.53(12)
N1 B1 C1 40.63(7)
N2 B1 C1 40.33(7)
C16 B1 C1 121.86(12)
C10 B1 C1 122.61(11)
F7 C18 C19 119.42(14)
F7 C18 C17 120.28(14)
C19 C18 C17 120.30(14)
C11 C10 C15 113.44(14)
C11 C10 B1 123.31(14)
C15 C10 B1 123.21(13)
C17 C16 C21 113.69(13)
C17 C16 B1 125.93(13)
C21 C16 B1 120.36(13)
F10 C21 C20 116.35(14)
F10 C21 C16 118.96(13)
C20 C21 C16 124.68(14)
F9 C20 C19 119.77(13)
F9 C20 C21 121.15(15)
C19 C20 C21 119.08(14)
F6 C17 C18 115.35(13)
F6 C17 C16 121.32(13)
C18 C17 C16 123.33(14)
N2 C1 N1 103.70(13)
N2 C1 B1 52.30(9)
N1 C1 B1 51.40(9)
F5 C15 C14 115.14(15)
F5 C15 C10 120.55(14)
C14 C15 C10 124.28(15)
F1 C11 C12 115.47(14)
F1 C11 C10 120.62(14)
C12 C11 C10 123.90(15)
F3 C13 C12 120.83(16)
F3 C13 C14 120.17(16)
C12 C13 C14 118.97(15)
F4 C14 C13 119.99(15)
F4 C14 C15 120.47(16)
C13 C14 C15 119.54(16)
F8 C19 C18 121.12(15)
F8 C19 C20 119.98(14)
C18 C19 C20 118.88(14)
N1 C2 C4 107.62(12)
N1 C2 C5 108.89(14)
C4 C2 C5 110.46(15)
N1 C2 C3 109.73(13)
C4 C2 C3 110.15(15)
C5 C2 C3 109.94(14)
F2 C12 C13 119.87(15)
F2 C12 C11 120.27(16)
C13 C12 C11 119.85(15)
N2 C6 C8 109.87(13)
N2 C6 C7 108.01(13)
C8 C6 C7 110.37(16)
N2 C6 C9 109.07(14)
C8 C6 C9 109.80(16)
C7 C6 C9 109.69(14)

loop_
_geom_bond_atom_site_label_1
_geom_bond_atom_site_label_2
_geom_bond_distance
F5 C15 1.3504(18)
F6 C17 1.3488(17)
F1 C11 1.3473(18)
F8 C19 1.3396(17)
F10 C21 1.3536(17)
F7 C18 1.3488(18)
F2 C12 1.3438(19)
F9 C20 1.3419(18)
F4 C14 1.3435(19)
F3 C13 1.3389(19)
N1 C1 1.321(2)
N1 C2 1.4718(19)
N1 B1 1.586(2)
N2 C1 1.314(2)
N2 C6 1.474(2)
N2 B1 1.606(2)
B1 C16 1.626(2)
B1 C10 1.628(2)
B1 C1 2.028(2)
C18 C19 1.368(2)
C18 C17 1.382(2)
C10 C11 1.390(2)
C10 C15 1.391(2)
C16 C17 1.384(2)
C16 C21 1.386(2)
C21 C20 1.376(2)
C20 C19 1.373(2)
C15 C14 1.378(2)
C11 C12 1.382(2)
C13 C12 1.369(3)
C13 C14 1.375(3)
C7 C6 1.523(2)
C2 C4 1.520(2)
C2 C5 1.523(2)
C2 C3 1.528(2)
C6 C8 1.521(2)
C6 C9 1.526(2)
